data_7010933
loop_
_publ_author_name
'Peter C. Junk'
'Brian J. McCool'
'Boujemaa Moubaraki'
'Keith S. Murray'
'Leone Spiccia'
'John D. Cashion'
'Jonathan W. Steed'

_publ_section_title
;
 Utilization of crown ethers to stabilize the dinuclear \m-oxo bridged
 iron(III) aqua ion, [(H2O)5Fe(\m-O)Fe(OH2)5]4+
;
_journal_issue 6
_journal_name_full 'J. Chem. Soc., Dalton Trans.'
_journal_page_first 1024
_journal_page_last 1029
_journal_paper_doi 10.1039/b105691n
_journal_year 2002
_chemical_formula_sum 'C24 H72 Cl4 Fe2 O41'
_chemical_formula_weight 1270.32
_space_group_IT_number 2
_symmetry_cell_setting triclinic
_symmetry_space_group_name_Hall '-P 1'
_symmetry_space_group_name_H-M 'P -1'
_atom_sites_solution_hydrogens geom
_atom_sites_solution_primary direct
_atom_sites_solution_secondary difmap
_audit_creation_method SHELXL-97
_cell_angle_alpha 71.820(2)
_cell_angle_beta 72.129(2)
_cell_angle_gamma 66.353(2)
_cell_formula_units_Z 1
_cell_length_a 10.2655(7)
_cell_length_b 12.2247(6)
_cell_length_c 12.2953(6)
_cell_measurement_reflns_used n/a
_cell_measurement_temperature 173(2)
_cell_measurement_theta_max n/a
_cell_measurement_theta_min n/a
_cell_volume 1313.25(13)
_computing_cell_refinement DENZO-SMN
_computing_data_reduction DENZO-SMN
_computing_molecular_graphics RES2INS
_computing_structure_refinement 'SHELXL-97 (Sheldrick, 1997)'
_computing_structure_solution 'SHELXS-97 (Sheldrick, 1990)'
_diffrn_ambient_temperature 173(2)
_diffrn_measured_fraction_theta_full 0.926
_diffrn_measured_fraction_theta_max 0.926
_diffrn_measurement_device_type KappaCCD
_diffrn_measurement_method '2o phi frames'
_diffrn_radiation_monochromator graphite
_diffrn_radiation_source 'fine-focus sealed tube'
_diffrn_radiation_type MoK\a
_diffrn_radiation_wavelength 0.71070
_diffrn_reflns_av_R_equivalents 0.0249
_diffrn_reflns_av_sigmaI/netI 0.0426
_diffrn_reflns_limit_h_max 12
_diffrn_reflns_limit_h_min -12
_diffrn_reflns_limit_k_max 15
_diffrn_reflns_limit_k_min -15
_diffrn_reflns_limit_l_max 15
_diffrn_reflns_limit_l_min -15
_diffrn_reflns_number 10996
_diffrn_reflns_theta_full 26.00
_diffrn_reflns_theta_max 26.00
_diffrn_reflns_theta_min 3.34
_diffrn_standards_decay_% 0
_exptl_absorpt_coefficient_mu 0.864
_exptl_absorpt_correction_T_max 0.9186
_exptl_absorpt_correction_T_min 0.7238
_exptl_absorpt_correction_type Scalepack
_exptl_crystal_density_diffrn 1.606
_exptl_crystal_density_method 'not measured'
_exptl_crystal_F_000 664
_exptl_crystal_size_max 0.40
_exptl_crystal_size_mid 0.30
_exptl_crystal_size_min 0.10
_refine_diff_density_max 0.726
_refine_diff_density_min -0.395
_refine_diff_density_rms 0.057
_refine_ls_extinction_coef 0.015(2)
_refine_ls_extinction_expression Fc^*^=kFc[1+0.001xFc^2^\l^3^/sin(2\q)]^-1/4^
_refine_ls_extinction_method SHELXL
_refine_ls_goodness_of_fit_ref 1.045
_refine_ls_hydrogen_treatment mixed
_refine_ls_matrix_type full
_refine_ls_number_parameters 323
_refine_ls_number_reflns 4784
_refine_ls_number_restraints 0
_refine_ls_restrained_S_all 1.045
_refine_ls_R_factor_all 0.0419
_refine_ls_R_factor_gt 0.0364
_refine_ls_shift/su_max 0.000
_refine_ls_shift/su_mean 0.000
_refine_ls_structure_factor_coef Fsqd
_refine_ls_weighting_details 'calc w=1/[\s^2^(Fo^2^)+(0.0390P)^2^+1.0465P] where P=(Fo^2^+2Fc^2^)/3'
_refine_ls_weighting_scheme calc
_refine_ls_wR_factor_gt 0.0926
_refine_ls_wR_factor_ref 0.0965
_reflns_number_gt 4308
_reflns_number_total 4784
_reflns_threshold_expression >2sigma(I)
_cod_data_source_file b105691n.txt
_cod_data_source_block pjfe18
_cod_original_cell_volume 1313.26(13)
_cod_original_sg_symbol_H-M P-1
_cod_database_code 7010933

loop_
_symmetry_equiv_pos_as_xyz
'x, y, z'
'-x, -y, -z'

loop_
_atom_site_label
_atom_site_type_symbol
_atom_site_fract_x
_atom_site_fract_y
_atom_site_fract_z
_atom_site_U_iso_or_equiv
_atom_site_adp_type
_atom_site_occupancy
_atom_site_symmetry_multiplicity
_atom_site_calc_flag
_atom_site_refinement_flags
_atom_site_disorder_assembly
_atom_site_disorder_group
Fe1 Fe 0.52777(3) 0.12025(3) 0.37966(3) 0.02117(12) Uani 1 1 d . . .
Cl1 Cl 0.79511(6) 0.05917(5) 0.67344(5) 0.03181(15) Uani 1 1 d . . .
Cl2 Cl 0.82336(6) -0.28668(5) 0.24791(5) 0.03068(15) Uani 1 1 d . . .
O1 O 0.56430(15) 0.26230(13) 0.24037(12) 0.0229(3) Uani 1 1 d . . .
H1B H 0.6243 0.2558 0.1711 0.027 Uiso 1 1 d R . .
H1A H 0.5153 0.3426 0.2361 0.027 Uiso 1 1 d R . .
O2 O 0.5000 0.0000 0.5000 0.0281(5) Uani 1 2 d S . .
O3 O 0.47163(18) 0.25139(15) 0.47548(14) 0.0301(4) Uani 1 1 d . . .
H3B H 0.5375 0.2953 0.4512 0.036 Uiso 1 1 d R . .
H3A H 0.4588 0.2249 0.5552 0.036 Uiso 1 1 d R . .
O4 O 0.59257(19) 0.03200(15) 0.24617(14) 0.0329(4) Uani 1 1 d . . .
H4B H 0.5530 0.0617 0.1861 0.040 Uiso 1 1 d R . .
H4A H 0.6047 -0.0411 0.2556 0.040 Uiso 1 1 d R . .
O5 O 0.74385(17) 0.07692(15) 0.38026(14) 0.0310(4) Uani 1 1 d . . .
H5B H 0.7779 0.1303 0.3385 0.037 Uiso 1 1 d R . .
H5A H 0.7761 0.0469 0.4473 0.037 Uiso 1 1 d R . .
O6 O 0.32333(17) 0.19511(16) 0.34712(14) 0.0327(4) Uani 1 1 d . . .
H6B H 0.3009 0.2589 0.2890 0.039 Uiso 1 1 d R . .
H6A H 0.2518 0.2017 0.3966 0.039 Uiso 1 1 d R . .
O7 O 0.6656(3) 0.1500(3) 0.6444(3) 0.0921(10) Uani 1 1 d . . .
O8 O 0.8890(4) 0.1178(4) 0.6737(2) 0.0979(12) Uani 1 1 d . . .
O9 O 0.8571(2) -0.0146(2) 0.58680(19) 0.0598(6) Uani 1 1 d . . .
O10 O 0.7626(3) -0.0102(2) 0.78671(19) 0.0713(7) Uani 1 1 d . . .
O11 O 0.8512(2) -0.3506(2) 0.15898(17) 0.0485(5) Uani 1 1 d . . .
O12 O 0.8653(2) -0.37336(18) 0.35165(18) 0.0488(5) Uani 1 1 d . . .
O13 O 0.66800(18) -0.21927(16) 0.27525(17) 0.0393(4) Uani 1 1 d . . .
O14 O 0.9024(2) -0.2036(2) 0.2090(2) 0.0567(6) Uani 1 1 d . . .
O1A O 0.40042(18) 0.50290(15) 0.25427(14) 0.0319(4) Uani 1 1 d . . .
O2A O 0.28459(18) 0.38616(15) 0.15170(15) 0.0323(4) Uani 1 1 d . . .
O3A O 0.50012(18) 0.18146(15) 0.05371(14) 0.0307(4) Uani 1 1 d . . .
O4A O 0.77288(17) 0.20581(15) 0.04412(14) 0.0305(4) Uani 1 1 d . . .
O5A O 0.86593(18) 0.24644(16) 0.22592(14) 0.0320(4) Uani 1 1 d . . .
O6A O 0.64160(18) 0.39095(15) 0.38345(15) 0.0319(4) Uani 1 1 d . . .
C1A C 0.2482(3) 0.5305(3) 0.2621(3) 0.0420(6) Uani 1 1 d . . .
H1A2 H 0.1938 0.6161 0.2704 0.050 Uiso 1 1 calc R . .
H1A1 H 0.2101 0.4760 0.3319 0.050 Uiso 1 1 calc R . .
C2A C 0.2280(3) 0.5130(2) 0.1542(3) 0.0408(6) Uani 1 1 d . . .
H2A2 H 0.1232 0.5460 0.1526 0.049 Uiso 1 1 calc R . .
H2A1 H 0.2786 0.5585 0.0841 0.049 Uiso 1 1 calc R . .
C3A C 0.2852(3) 0.3674(2) 0.0429(2) 0.0362(6) Uani 1 1 d . . .
H3A2 H 0.3422 0.4125 -0.0220 0.043 Uiso 1 1 calc R . .
H3A1 H 0.1845 0.3990 0.0306 0.043 Uiso 1 1 calc R . .
C4A C 0.3510(3) 0.2332(2) 0.0429(2) 0.0366(6) Uani 1 1 d . . .
H4A2 H 0.2937 0.1892 0.1086 0.044 Uiso 1 1 calc R . .
H4A1 H 0.3444 0.2208 -0.0307 0.044 Uiso 1 1 calc R . .
C5A C 0.6004(3) 0.2089(3) -0.0517(2) 0.0380(6) Uani 1 1 d . . .
H5A2 H 0.5796 0.2984 -0.0768 0.046 Uiso 1 1 calc R . .
H5A1 H 0.5909 0.1802 -0.1148 0.046 Uiso 1 1 calc R . .
C6A C 0.7514(3) 0.1461(3) -0.0292(2) 0.0389(6) Uani 1 1 d . . .
H6A2 H 0.7656 0.0592 0.0097 0.047 Uiso 1 1 calc R . .
H6A1 H 0.8232 0.1492 -0.1043 0.047 Uiso 1 1 calc R . .
C7A C 0.9143(3) 0.1448(2) 0.0726(2) 0.0360(6) Uani 1 1 d . . .
H7A2 H 0.9874 0.1196 0.0027 0.043 Uiso 1 1 calc R . .
H7A1 H 0.9142 0.0704 0.1349 0.043 Uiso 1 1 calc R . .
C8A C 0.9534(3) 0.2285(3) 0.1132(2) 0.0366(6) Uani 1 1 d . . .
H8A2 H 1.0574 0.1930 0.1175 0.044 Uiso 1 1 calc R . .
H8A1 H 0.9379 0.3083 0.0566 0.044 Uiso 1 1 calc R . .
C9A C 0.8911(3) 0.3337(3) 0.2641(2) 0.0395(6) Uani 1 1 d . . .
H9A2 H 0.8702 0.4130 0.2069 0.047 Uiso 1 1 calc R . .
H9A1 H 0.9943 0.3051 0.2695 0.047 Uiso 1 1 calc R . .
C10A C 0.7943(3) 0.3499(3) 0.3822(2) 0.0378(6) Uani 1 1 d . . .
H10B H 0.8200 0.2710 0.4392 0.045 Uiso 1 1 calc R . .
H10A H 0.8136 0.4099 0.4082 0.045 Uiso 1 1 calc R . .
C11A C 0.5805(3) 0.5173(2) 0.3307(2) 0.0366(6) Uani 1 1 d . . .
H11B H 0.6300 0.5335 0.2475 0.044 Uiso 1 1 calc R . .
H11A H 0.5948 0.5689 0.3711 0.044 Uiso 1 1 calc R . .
C12A C 0.4219(3) 0.5486(2) 0.3392(2) 0.0368(6) Uani 1 1 d . . .
H12B H 0.3773 0.5123 0.4188 0.044 Uiso 1 1 calc R . .
H12A H 0.3739 0.6385 0.3256 0.044 Uiso 1 1 calc R . .
O1S O 0.0807(2) 0.2436(2) 0.50853(17) 0.0496(5) Uani 1 1 d . . .
H1SA H 0.0409 0.1814 0.5498 0.059 Uiso 1 1 d R . .
H1SB H 0.0858 0.2838 0.5578 0.059 Uiso 1 1 d R . .

loop_
_atom_site_aniso_label
_atom_site_aniso_U_11
_atom_site_aniso_U_22
_atom_site_aniso_U_33
_atom_site_aniso_U_23
_atom_site_aniso_U_13
_atom_site_aniso_U_12
Fe1 0.02547(18) 0.01956(18) 0.01816(18) 0.00088(13) -0.00555(12) -0.01025(12)
Cl1 0.0368(3) 0.0360(3) 0.0258(3) -0.0031(3) -0.0077(2) -0.0173(2)
Cl2 0.0301(3) 0.0301(3) 0.0321(3) -0.0069(3) -0.0054(2) -0.0112(2)
O1 0.0250(7) 0.0197(7) 0.0205(7) -0.0012(6) -0.0030(6) -0.0077(6)
O2 0.0357(12) 0.0256(11) 0.0240(11) 0.0021(10) -0.0083(9) -0.0153(9)
O3 0.0402(9) 0.0300(9) 0.0218(8) -0.0042(7) -0.0008(6) -0.0188(7)
O4 0.0508(10) 0.0229(8) 0.0255(9) -0.0019(7) -0.0140(7) -0.0108(7)
O5 0.0302(8) 0.0321(9) 0.0288(9) 0.0034(8) -0.0096(6) -0.0137(7)
O6 0.0285(8) 0.0381(9) 0.0273(8) 0.0055(8) -0.0078(6) -0.0150(7)
O7 0.093(2) 0.0786(19) 0.097(2) -0.0316(17) -0.0668(18) 0.0225(16)
O8 0.123(3) 0.170(3) 0.0637(16) -0.0339(19) 0.0030(16) -0.122(3)
O9 0.0590(14) 0.0705(15) 0.0481(13) -0.0274(12) -0.0049(10) -0.0137(11)
O10 0.125(2) 0.0552(14) 0.0319(12) 0.0092(12) -0.0137(12) -0.0452(15)
O11 0.0444(11) 0.0582(13) 0.0462(11) -0.0272(10) -0.0144(9) -0.0051(9)
O12 0.0564(13) 0.0433(11) 0.0420(11) -0.0008(10) -0.0215(9) -0.0104(9)
O13 0.0304(9) 0.0284(9) 0.0515(11) -0.0092(9) -0.0024(8) -0.0063(7)
O14 0.0502(12) 0.0573(13) 0.0704(15) -0.0085(12) -0.0036(10) -0.0365(10)
O1A 0.0348(9) 0.0280(8) 0.0309(9) -0.0084(8) -0.0100(7) -0.0048(7)
O2A 0.0344(9) 0.0302(9) 0.0301(9) 0.0010(8) -0.0145(7) -0.0085(7)
O3A 0.0342(9) 0.0342(9) 0.0240(8) -0.0002(7) -0.0107(6) -0.0130(7)
O4A 0.0281(8) 0.0330(9) 0.0276(8) -0.0088(7) -0.0050(6) -0.0064(6)
O5A 0.0313(9) 0.0386(9) 0.0289(9) -0.0042(8) -0.0031(7) -0.0192(7)
O6A 0.0374(9) 0.0278(8) 0.0345(9) -0.0027(8) -0.0094(7) -0.0168(7)
C1A 0.0314(13) 0.0379(14) 0.0494(16) -0.0143(13) -0.0100(11) 0.0004(10)
C2A 0.0347(13) 0.0335(13) 0.0485(16) -0.0056(13) -0.0196(11) -0.0003(10)
C3A 0.0354(13) 0.0417(14) 0.0305(13) -0.0008(12) -0.0166(10) -0.0102(11)
C4A 0.0365(13) 0.0423(14) 0.0374(14) -0.0043(12) -0.0170(10) -0.0161(11)
C5A 0.0455(15) 0.0494(16) 0.0211(11) -0.0050(12) -0.0062(10) -0.0205(12)
C6A 0.0403(14) 0.0467(15) 0.0298(13) -0.0162(12) -0.0017(10) -0.0130(11)
C7A 0.0266(12) 0.0402(14) 0.0324(13) -0.0096(12) -0.0037(9) -0.0029(10)
C8A 0.0255(12) 0.0486(15) 0.0308(13) -0.0026(12) -0.0022(9) -0.0148(10)
C9A 0.0390(14) 0.0458(15) 0.0424(15) -0.0062(13) -0.0077(11) -0.0261(12)
C10A 0.0411(14) 0.0437(15) 0.0396(14) -0.0076(12) -0.0126(11) -0.0233(11)
C11A 0.0568(16) 0.0279(12) 0.0307(13) -0.0008(11) -0.0127(11) -0.0214(11)
C12A 0.0527(16) 0.0266(12) 0.0293(13) -0.0084(11) -0.0103(11) -0.0086(11)
O1S 0.0431(11) 0.0709(14) 0.0425(11) -0.0173(11) -0.0027(8) -0.0279(10)

loop_
_atom_type_symbol
_atom_type_description
_atom_type_scat_dispersion_real
_atom_type_scat_dispersion_imag
_atom_type_scat_source
C C 0.0033 0.0016 'International Tables Vol C Tables 4.2.6.8 and 6.1.1.4'
H H 0.0000 0.0000 'International Tables Vol C Tables 4.2.6.8 and 6.1.1.4'
O O 0.0106 0.0060 'International Tables Vol C Tables 4.2.6.8 and 6.1.1.4'
Cl Cl 0.1484 0.1585 'International Tables Vol C Tables 4.2.6.8 and 6.1.1.4'
Fe Fe 0.3463 0.8444 'International Tables Vol C Tables 4.2.6.8 and 6.1.1.4'

loop_
_geom_angle_atom_site_label_1
_geom_angle_atom_site_label_2
_geom_angle_atom_site_label_3
_geom_angle
_geom_angle_site_symmetry_1
_geom_angle_site_symmetry_3
_geom_angle_publ_flag
O2 Fe1 O6 98.24(5) . . ?
O2 Fe1 O4 99.55(5) . . ?
O6 Fe1 O4 89.07(7) . . ?
O2 Fe1 O5 95.19(5) . . ?
O6 Fe1 O5 166.57(7) . . ?
O4 Fe1 O5 88.82(7) . . ?
O2 Fe1 O3 97.13(5) . . ?
O6 Fe1 O3 88.75(7) . . ?
O4 Fe1 O3 163.31(7) . . ?
O5 Fe1 O3 89.47(7) . . ?
O2 Fe1 O1 178.39(4) . . ?
O6 Fe1 O1 83.05(6) . . ?
O4 Fe1 O1 81.40(6) . . ?
O5 Fe1 O1 83.52(6) . . ?
O3 Fe1 O1 81.92(6) . . ?
O10 Cl1 O7 109.0(2) . . ?
O10 Cl1 O8 108.42(17) . . ?
O7 Cl1 O8 108.2(2) . . ?
O10 Cl1 O9 111.91(15) . . ?
O7 Cl1 O9 107.37(15) . . ?
O8 Cl1 O9 111.77(16) . . ?
O14 Cl2 O11 110.66(14) . . ?
O14 Cl2 O12 109.65(14) . . ?
O11 Cl2 O12 109.35(13) . . ?
O14 Cl2 O13 109.60(12) . . ?
O11 Cl2 O13 108.76(12) . . ?
O12 Cl2 O13 108.78(12) . . ?
Fe1 O2 Fe1 180.000(16) . 2_656 ?
C12A O1A C1A 111.11(19) . . ?
C3A O2A C2A 111.8(2) . . ?
C5A O3A C4A 114.19(19) . . ?
C6A O4A C7A 111.21(18) . . ?
C9A O5A C8A 112.02(19) . . ?
C11A O6A C10A 114.88(19) . . ?
O1A C1A C2A 109.4(2) . . ?
O2A C2A C1A 110.3(2) . . ?
O2A C3A C4A 109.7(2) . . ?
O3A C4A C3A 113.4(2) . . ?
O3A C5A C6A 108.6(2) . . ?
O4A C6A C5A 109.4(2) . . ?
O4A C7A C8A 109.9(2) . . ?
O5A C8A C7A 110.1(2) . . ?
O5A C9A C10A 109.4(2) . . ?
O6A C10A C9A 114.0(2) . . ?
O6A C11A C12A 109.6(2) . . ?
O1A C12A C11A 110.2(2) . . ?

loop_
_geom_bond_atom_site_label_1
_geom_bond_atom_site_label_2
_geom_bond_distance
_geom_bond_site_symmetry_2
_geom_bond_publ_flag
Fe1 O2 1.7752(3) . ?
Fe1 O6 2.0368(16) . ?
Fe1 O4 2.0394(16) . ?
Fe1 O5 2.0654(16) . ?
Fe1 O3 2.0763(16) . ?
Fe1 O1 2.0884(15) . ?
Cl1 O10 1.405(2) . ?
Cl1 O7 1.410(2) . ?
Cl1 O8 1.415(2) . ?
Cl1 O9 1.441(2) . ?
Cl2 O14 1.427(2) . ?
Cl2 O11 1.4322(19) . ?
Cl2 O12 1.436(2) . ?
Cl2 O13 1.4577(17) . ?
O2 Fe1 1.7752(3) 2_656 ?
O1A C12A 1.434(3) . ?
O1A C1A 1.438(3) . ?
O2A C3A 1.425(3) . ?
O2A C2A 1.428(3) . ?
O3A C5A 1.428(3) . ?
O3A C4A 1.434(3) . ?
O4A C6A 1.434(3) . ?
O4A C7A 1.438(3) . ?
O5A C9A 1.426(3) . ?
O5A C8A 1.429(3) . ?
O6A C11A 1.431(3) . ?
O6A C10A 1.438(3) . ?
C1A C2A 1.494(4) . ?
C3A C4A 1.502(4) . ?
C5A C6A 1.498(4) . ?
C7A C8A 1.494(4) . ?
C9A C10A 1.507(4) . ?
C11A C12A 1.493(4) . ?

loop_
_geom_hbond_atom_site_label_D
_geom_hbond_atom_site_label_H
_geom_hbond_atom_site_label_A
_geom_hbond_distance_DH
_geom_hbond_distance_HA
_geom_hbond_distance_DA
_geom_hbond_angle_DHA
_geom_hbond_site_symmetry_A
O1 H1B O4A 0.89 1.88 2.751(2) 166.7 .
O1 H1A O1A 0.90 1.88 2.771(2) 170.4 .
O3 H3B O6A 0.95 1.75 2.685(2) 168.7 .
O3 H3A O13 0.92 2.09 2.934(2) 152.8 2_656
O3 H3A O7 0.92 2.41 2.961(3) 119.0 .
O4 H4B O3A 0.86 1.87 2.670(2) 153.5 .
O4 H4A O13 0.83 1.96 2.782(2) 170.4 .
O4 H4A Cl2 0.83 2.95 3.6559(17) 144.8 .
O5 H5B O5A 0.82 1.94 2.763(2) 173.6 .
O5 H5A O9 0.90 1.94 2.837(3) 176.2 .
O5 H5A Cl1 0.90 2.90 3.7286(18) 154.3 .
O6 H6B O2A 0.88 1.90 2.779(2) 170.7 .
O6 H6A O1S 0.79 1.86 2.647(2) 170.8 .
O1S H1SA O8 0.94 2.03 2.896(3) 151.9 1_455
O1S H1SB O12 0.91 2.06 2.961(3) 169.1 2_656
O1S H1SB Cl2 0.91 2.83 3.664(2) 151.8 2_656

loop_
_geom_torsion_atom_site_label_1
_geom_torsion_atom_site_label_2
_geom_torsion_atom_site_label_3
_geom_torsion_atom_site_label_4
_geom_torsion
_geom_torsion_site_symmetry_1
_geom_torsion_site_symmetry_2
_geom_torsion_site_symmetry_3
_geom_torsion_site_symmetry_4
_geom_torsion_publ_flag
O6 Fe1 O2 Fe1 0(100) . . . 2_656 ?
O4 Fe1 O2 Fe1 -91(100) . . . 2_656 ?
O5 Fe1 O2 Fe1 179(100) . . . 2_656 ?
O3 Fe1 O2 Fe1 89(100) . . . 2_656 ?
O1 Fe1 O2 Fe1 143(100) . . . 2_656 ?
C12A O1A C1A C2A 164.7(2) . . . . ?
C3A O2A C2A C1A -172.0(2) . . . . ?
O1A C1A C2A O2A 69.4(3) . . . . ?
C2A O2A C3A C4A 177.8(2) . . . . ?
C5A O3A C4A C3A -77.3(3) . . . . ?
O2A C3A C4A O3A -62.6(3) . . . . ?
C4A O3A C5A C6A -178.1(2) . . . . ?
C7A O4A C6A C5A 177.3(2) . . . . ?
O3A C5A C6A O4A -71.4(3) . . . . ?
C6A O4A C7A C8A 161.2(2) . . . . ?
C9A O5A C8A C7A -175.2(2) . . . . ?
O4A C7A C8A O5A 70.6(3) . . . . ?
C8A O5A C9A C10A 179.1(2) . . . . ?
C11A O6A C10A C9A -74.8(3) . . . . ?
O5A C9A C10A O6A -59.2(3) . . . . ?
C10A O6A C11A C12A -179.17(19) . . . . ?
C1A O1A C12A C11A 179.2(2) . . . . ?
O6A C11A C12A O1A -76.4(2) . . . . ?
